data_2223358
loop_
_publ_author_name
'Yin, Zhi-Gang'
'Qian, Heng-Yu'
'Zhu, Xue-Wen'
'Zhang, Chun-Xia'

_publ_section_title
;
 1-(But-2-enylidene)-2-(2-nitrophenyl)hydrazine
;
_journal_coeditor_code DN2487
_journal_issue 10
_journal_name_full 'Acta Crystallographica Section E'
_journal_page_first o2491
_journal_paper_doi 10.1107/S1600536809037179
_journal_volume 65
_journal_year 2009
_chemical_formula_iupac 'C10 H11 N3 O2'
_chemical_formula_moiety 'C10 H11 N3 O2'
_chemical_formula_sum 'C10 H11 N3 O2'
_chemical_formula_weight 205.22
_chemical_name_systematic
;
1-(But-2-enylidene)-2-(2-nitrophenyl)hydrazine
;
_space_group_IT_number 2
_symmetry_cell_setting triclinic
_symmetry_space_group_name_Hall '-P 1'
_symmetry_space_group_name_H-M 'P -1'
_atom_sites_solution_hydrogens geom
_atom_sites_solution_primary direct
_atom_sites_solution_secondary difmap
_cell_angle_alpha 113.271(15)
_cell_angle_beta 96.534(12)
_cell_angle_gamma 95.595(13)
_cell_formula_units_Z 2
_cell_length_a 4.2390(6)
_cell_length_b 11.456(2)
_cell_length_c 11.9840(17)
_cell_measurement_reflns_used 1958
_cell_measurement_temperature 296(2)
_cell_measurement_theta_max 26.00
_cell_measurement_theta_min 3.22
_cell_volume 524.64(16)
_computing_cell_refinement 'SAINT (Bruker, 1998)'
_computing_data_collection 'SMART (Bruker, 1998)'
_computing_data_reduction 'SAINT (Bruker, 1998)'
_computing_molecular_graphics
;
ORTEPIII (Burnett & Johnson, 1996), ORTEP-3 for Windows (Farrugia,
1997) and
PLATON (Spek, 2009)
;
_computing_publication_material 'SHELXL97 (Sheldrick, 2008)'
_computing_structure_refinement 'SHELXL97 (Sheldrick, 2008)'
_computing_structure_solution 'SHELXS97 (Sheldrick, 2008)'
_diffrn_ambient_temperature 296(2)
_diffrn_measured_fraction_theta_full 0.955
_diffrn_measured_fraction_theta_max 0.954
_diffrn_measurement_device_type 'Bruker SMART CCD area-detector'
_diffrn_measurement_method '\w scans'
_diffrn_radiation_monochromator graphite
_diffrn_radiation_source 'fine-focus sealed tube'
_diffrn_radiation_type MoK\a
_diffrn_radiation_wavelength 0.71073
_diffrn_reflns_av_R_equivalents 0.0385
_diffrn_reflns_av_sigmaI/netI 0.1528
_diffrn_reflns_limit_h_max 4
_diffrn_reflns_limit_h_min -5
_diffrn_reflns_limit_k_max 12
_diffrn_reflns_limit_k_min -13
_diffrn_reflns_limit_l_max 14
_diffrn_reflns_limit_l_min 0
_diffrn_reflns_number 3321
_diffrn_reflns_theta_full 25.00
_diffrn_reflns_theta_max 25.03
_diffrn_reflns_theta_min 3.22
_exptl_absorpt_coefficient_mu 0.094
_exptl_absorpt_correction_T_max 0.982
_exptl_absorpt_correction_T_min 0.979
_exptl_absorpt_correction_type multi-scan
_exptl_absorpt_process_details '(SADABS; Bruker, 1998)'
_exptl_crystal_colour red
_exptl_crystal_density_diffrn 1.299
_exptl_crystal_density_method 'not measured'
_exptl_crystal_description block
_exptl_crystal_F_000 216
_exptl_crystal_size_max 0.25
_exptl_crystal_size_mid 0.19
_exptl_crystal_size_min 0.18
_refine_diff_density_max 0.117
_refine_diff_density_min -0.114
_refine_ls_extinction_method none
_refine_ls_goodness_of_fit_ref 0.680
_refine_ls_hydrogen_treatment constr
_refine_ls_matrix_type full
_refine_ls_number_parameters 137
_refine_ls_number_reflns 1758
_refine_ls_number_restraints 0
_refine_ls_restrained_S_all 0.680
_refine_ls_R_factor_all 0.1533
_refine_ls_R_factor_gt 0.0390
_refine_ls_shift/su_max 0.000
_refine_ls_shift/su_mean 0.000
_refine_ls_structure_factor_coef Fsqd
_refine_ls_weighting_details 'calc w=1/[\s^2^(Fo^2^)+(0.0315P)^2^] where P=(Fo^2^+2Fc^2^)/3'
_refine_ls_weighting_scheme calc
_refine_ls_wR_factor_gt 0.0666
_refine_ls_wR_factor_ref 0.0798
_reflns_number_gt 587
_reflns_number_total 1758
_reflns_threshold_expression I>2\s(I)
_cod_data_source_file dn2487.cif
_cod_data_source_block I
_cod_original_sg_symbol_H-M P-1
_cod_database_code 2223358
_cod_database_fobs_code 2223358

loop_
_symmetry_equiv_pos_as_xyz
'x, y, z'
'-x, -y, -z'

loop_
_atom_site_type_symbol
_atom_site_label
_atom_site_fract_x
_atom_site_fract_y
_atom_site_fract_z
_atom_site_U_iso_or_equiv
_atom_site_adp_type
_atom_site_calc_flag
_atom_site_refinement_flags
_atom_site_occupancy
_atom_site_disorder_assembly
_atom_site_disorder_group
C C1 1.2639(7) 0.1906(3) -0.4898(3) 0.0923(12) Uani d . 1 . .
H H1A 1.1868 0.2699 -0.4786 0.138 Uiso calc R 1 . .
H H1B 1.1535 0.1237 -0.5661 0.138 Uiso calc R 1 . .
H H1C 1.4905 0.2007 -0.4916 0.138 Uiso calc R 1 . .
C C2 1.2028(7) 0.1556(3) -0.3856(3) 0.0637(10) Uani d . 1 . .
H H2 1.2765 0.0820 -0.3851 0.076 Uiso calc R 1 . .
C C3 1.0549(7) 0.2191(3) -0.2947(3) 0.0601(10) Uani d . 1 . .
H H3 0.9757 0.2916 -0.2958 0.072 Uiso calc R 1 . .
C C4 1.0060(7) 0.1857(3) -0.1944(3) 0.0549(9) Uani d . 1 . .
H H4 1.0791 0.1129 -0.1913 0.066 Uiso calc R 1 . .
C C5 0.6836(7) 0.2802(3) 0.0774(2) 0.0451(9) Uani d . 1 . .
C C6 0.6046(6) 0.4007(3) 0.0883(3) 0.0584(9) Uani d . 1 . .
H H6 0.6489 0.4308 0.0293 0.070 Uiso calc R 1 . .
C C7 0.4654(7) 0.4732(3) 0.1834(3) 0.0681(10) Uani d . 1 . .
H H7 0.4153 0.5520 0.1879 0.082 Uiso calc R 1 . .
C C8 0.3955(8) 0.4328(4) 0.2745(3) 0.0767(11) Uani d . 1 . .
H H8 0.3012 0.4840 0.3394 0.092 Uiso calc R 1 . .
C C9 0.4679(7) 0.3169(3) 0.2666(3) 0.0641(10) Uani d . 1 . .
H H9 0.4228 0.2883 0.3265 0.077 Uiso calc R 1 . .
C C10 0.6101(7) 0.2408(3) 0.1686(2) 0.0497(9) Uani d . 1 . .
N N1 0.8634(6) 0.2541(2) -0.1088(2) 0.0553(7) Uani d . 1 . .
N N2 0.8205(5) 0.2108(2) -0.01925(19) 0.0548(8) Uani d . 1 . .
H H2A 0.8807 0.1395 -0.0246 0.066 Uiso calc R 1 . .
N N3 0.6751(6) 0.1190(3) 0.1671(2) 0.0634(8) Uani d . 1 . .
O O1 0.5896(6) 0.0865(2) 0.2464(2) 0.0933(9) Uani d . 1 . .
O O2 0.8241(5) 0.05249(18) 0.08917(18) 0.0722(7) Uani d . 1 . .

loop_
_atom_site_aniso_label
_atom_site_aniso_U_11
_atom_site_aniso_U_22
_atom_site_aniso_U_33
_atom_site_aniso_U_12
_atom_site_aniso_U_13
_atom_site_aniso_U_23
C1 0.096(3) 0.119(3) 0.074(2) 0.006(2) 0.027(2) 0.051(2)
C2 0.075(3) 0.063(2) 0.062(2) 0.006(2) 0.0186(19) 0.0343(19)
C3 0.069(3) 0.065(3) 0.057(2) 0.014(2) 0.011(2) 0.0350(19)
C4 0.063(2) 0.052(2) 0.057(2) 0.0116(19) 0.0080(18) 0.0305(19)
C5 0.048(2) 0.041(2) 0.049(2) 0.0052(18) 0.0036(17) 0.0236(18)
C6 0.064(2) 0.053(2) 0.072(2) 0.014(2) 0.0155(17) 0.0372(19)
C7 0.084(3) 0.048(3) 0.082(2) 0.017(2) 0.022(2) 0.032(2)
C8 0.080(3) 0.071(3) 0.082(3) 0.025(2) 0.028(2) 0.026(2)
C9 0.079(3) 0.063(3) 0.059(2) 0.016(2) 0.0244(18) 0.030(2)
C10 0.057(2) 0.045(2) 0.056(2) 0.0113(19) 0.0112(17) 0.0282(18)
N1 0.068(2) 0.056(2) 0.0565(16) 0.0143(15) 0.0179(15) 0.0347(16)
N2 0.076(2) 0.052(2) 0.0548(16) 0.0199(16) 0.0241(15) 0.0353(15)
N3 0.073(2) 0.073(2) 0.0618(18) 0.0175(18) 0.0187(15) 0.0431(18)
O1 0.149(2) 0.084(2) 0.0911(17) 0.0467(17) 0.0603(16) 0.0652(16)
O2 0.1081(19) 0.0611(18) 0.0802(14) 0.0410(15) 0.0499(13) 0.0479(13)

loop_
_atom_type_symbol
_atom_type_description
_atom_type_scat_dispersion_real
_atom_type_scat_dispersion_imag
_atom_type_scat_source
C C 0.0033 0.0016 'International Tables Vol C Tables 4.2.6.8 and 6.1.1.4'
H H 0.0000 0.0000 'International Tables Vol C Tables 4.2.6.8 and 6.1.1.4'
N N 0.0061 0.0033 'International Tables Vol C Tables 4.2.6.8 and 6.1.1.4'
O O 0.0106 0.0060 'International Tables Vol C Tables 4.2.6.8 and 6.1.1.4'

loop_
_geom_angle_atom_site_label_1
_geom_angle_atom_site_label_2
_geom_angle_atom_site_label_3
_geom_angle_site_symmetry_1
_geom_angle_site_symmetry_3
_geom_angle
_geom_angle_publ_flag
C2 C1 H1A . . 109.5 ?
C2 C1 H1B . . 109.5 ?
H1A C1 H1B . . 109.5 ?
C2 C1 H1C . . 109.5 ?
H1A C1 H1C . . 109.5 ?
H1B C1 H1C . . 109.5 ?
C3 C2 C1 . . 126.1(3) ?
C3 C2 H2 . . 116.9 ?
C1 C2 H2 . . 116.9 ?
C2 C3 C4 . . 125.2(3) ?
C2 C3 H3 . . 117.4 ?
C4 C3 H3 . . 117.4 ?
N1 C4 C3 . . 121.1(3) ?
N1 C4 H4 . . 119.5 ?
C3 C4 H4 . . 119.5 ?
N2 C5 C10 . . 124.5(3) ?
N2 C5 C6 . . 119.1(3) ?
C10 C5 C6 . . 116.4(3) ?
C7 C6 C5 . . 121.1(3) ?
C7 C6 H6 . . 119.4 ?
C5 C6 H6 . . 119.4 ?
C6 C7 C8 . . 121.7(3) ?
C6 C7 H7 . . 119.1 ?
C8 C7 H7 . . 119.1 ?
C9 C8 C7 . . 118.7(3) ?
C9 C8 H8 . . 120.7 ?
C7 C8 H8 . . 120.7 ?
C8 C9 C10 . . 120.1(3) ?
C8 C9 H9 . . 119.9 ?
C10 C9 H9 . . 119.9 ?
C5 C10 C9 . . 121.9(3) ?
C5 C10 N3 . . 121.8(3) ?
C9 C10 N3 . . 116.3(3) ?
C4 N1 N2 . . 116.1(2) ?
C5 N2 N1 . . 119.9(2) ?
C5 N2 H2A . . 120.0 ?
N1 N2 H2A . . 120.0 ?
O1 N3 O2 . . 121.7(3) ?
O1 N3 C10 . . 118.9(3) ?
O2 N3 C10 . . 119.4(3) ?

loop_
_geom_bond_atom_site_label_1
_geom_bond_atom_site_label_2
_geom_bond_site_symmetry_2
_geom_bond_distance
_geom_bond_publ_flag
C1 C2 . 1.495(4) ?
C1 H1A . 0.9600 ?
C1 H1B . 0.9600 ?
C1 H1C . 0.9600 ?
C2 C3 . 1.314(3) ?
C2 H2 . 0.9300 ?
C3 C4 . 1.429(3) ?
C3 H3 . 0.9300 ?
C4 N1 . 1.276(3) ?
C4 H4 . 0.9300 ?
C5 N2 . 1.351(3) ?
C5 C10 . 1.392(3) ?
C5 C6 . 1.411(3) ?
C6 C7 . 1.356(3) ?
C6 H6 . 0.9300 ?
C7 C8 . 1.392(4) ?
C7 H7 . 0.9300 ?
C8 C9 . 1.361(3) ?
C8 H8 . 0.9300 ?
C9 C10 . 1.399(3) ?
C9 H9 . 0.9300 ?
C10 N3 . 1.442(3) ?
N1 N2 . 1.371(3) ?
N2 H2A . 0.8600 ?
N3 O1 . 1.227(3) ?
N3 O2 . 1.232(3) ?

loop_
_geom_hbond_atom_site_label_D
_geom_hbond_atom_site_label_H
_geom_hbond_atom_site_label_A
_geom_hbond_site_symmetry_A
_geom_hbond_distance_DH
_geom_hbond_distance_HA
_geom_hbond_distance_DA
_geom_hbond_angle_DHA
N2 H2A O2 . 0.86 2.00 2.615(3) 127.4
N2 H2A O2 2_755 0.86 2.53 3.353(3) 159.9

loop_
_cod_related_entry_id
_cod_related_entry_database
_cod_related_entry_code
1 ChemSpider 24743323
